data_7056492
loop_
_publ_author_name
'Arumugam, Shanmugapriya'
'Jain, Ruchi'
'Devaraj, Sabarinathan'
'Giriraj, Kalaiarasi'
'Dallemer, Frederic'
'Prabhakaran, Rathinasabapathi'

_publ_section_title
;
 Structurally different mono, bi and trinuclear Pd(II) complexes and their
 DNA/Protein interaction, DNA cleavage, anti-oxidant, anti-microbial and
 cytotoxicity studies
;
_journal_name_full 'New J. Chem.'
_journal_paper_doi 10.1039/C7NJ01556A
_journal_year 2017
_chemical_formula_moiety 'C22 H21 N3 O2 P Pd S, 0.5(C6)'
_chemical_formula_sum 'C25 H21 N3 O2 P Pd S'
_chemical_formula_weight 564.88
_space_group_crystal_system triclinic
_space_group_IT_number 2
_space_group_name_Hall '-P 1'
_space_group_name_H-M_alt 'P -1'
_atom_sites_solution_hydrogens geom
_atom_sites_solution_primary iterative
_audit_creation_date
;
'Thu Feb 05 17:20:11 2015'
;
_audit_creation_method
;
CrysAlisPro, Agilent Technologies,
Version 1.171.37.35 (release 13-08-2014 CrysAlis171 .NET)
(compiled Aug 13 2014,18:06:01)
;
_audit_update_record
;
2017-03-17 deposited with the CCDC.
2017-08-02 downloaded from the CCDC.
;
_cell_angle_alpha 93.946(2)
_cell_angle_beta 98.609(2)
_cell_angle_gamma 107.392(3)
_cell_formula_units_Z 2
_cell_length_a 10.5318(3)
_cell_length_b 11.2368(4)
_cell_length_c 11.4307(3)
_cell_measurement_reflns_used 9359
_cell_measurement_temperature 293(2)
_cell_measurement_theta_max 27.7240
_cell_measurement_theta_min 3.8330
_cell_volume 1267.08(7)
_computing_cell_refinement
;
CrysAlisPro, Agilent Technologies,
Version 1.171.37.35 (release 13-08-2014 CrysAlis171 .NET)
(compiled Aug 13 2014,18:06:01)
;
_computing_data_collection
;
CrysAlisPro, Agilent Technologies,
Version 1.171.37.35 (release 13-08-2014 CrysAlis171 .NET)
(compiled Aug 13 2014,18:06:01)
;
_computing_data_reduction
;
CrysAlisPro, Agilent Technologies,
Version 1.171.37.35 (release 13-08-2014 CrysAlis171 .NET)
(compiled Aug 13 2014,18:06:01)
;
_computing_molecular_graphics 'Olex2 (Dolomanov et al., 2009)'
_computing_publication_material 'Olex2 (Dolomanov et al., 2009)'
_computing_structure_refinement 'ShelXL (Sheldrick, 2008)'
_computing_structure_solution 'olex2.solve (Bourhis et al., 2015)'
_diffrn_ambient_temperature 293(2)
_diffrn_detector 'CCD plate'
_diffrn_detector_area_resol_mean 5.3048
_diffrn_detector_type AtlasS2
_diffrn_measured_fraction_theta_full 0.998
_diffrn_measured_fraction_theta_max 0.905
_diffrn_measurement_details
;
#__ type_ start__ end____ width___ exp.time_
  1 omega  -22.00  105.00   1.0000   10.0000
omega____ theta____ kappa____ phi______ frames
    -       16.4725   77.0000   90.0000 127

#__ type_ start__ end____ width___ exp.time_
  2 omega  -22.00  105.00   1.0000   10.0000
omega____ theta____ kappa____ phi______ frames
    -       16.4725   77.0000  -30.0000 127

#__ type_ start__ end____ width___ exp.time_
  3 omega  -22.00  105.00   1.0000   10.0000
omega____ theta____ kappa____ phi______ frames
    -       16.4725   77.0000 -150.0000 127

#__ type_ start__ end____ width___ exp.time_
  4 omega   35.00  112.00   1.0000   10.0000
omega____ theta____ kappa____ phi______ frames
    -       16.4725  178.0000  -30.0000 77

#__ type_ start__ end____ width___ exp.time_
  5 omega  -20.00   62.00   1.0000   10.0000
omega____ theta____ kappa____ phi______ frames
    -       16.4725  -99.0000    0.0000 82

#__ type_ start__ end____ width___ exp.time_
  6 omega   35.00  112.00   1.0000   10.0000
omega____ theta____ kappa____ phi______ frames
    -       16.4725  178.0000 -120.0000 77

#__ type_ start__ end____ width___ exp.time_
  7 omega -112.00  -57.00   1.0000   10.0000
omega____ theta____ kappa____ phi______ frames
    -      -16.7069 -178.0000 -180.0000 55

#__ type_ start__ end____ width___ exp.time_
  8 omega -112.00  -57.00   1.0000   10.0000
omega____ theta____ kappa____ phi______ frames
    -      -16.7069 -178.0000   90.0000 55

#__ type_ start__ end____ width___ exp.time_
  9 omega -112.00  -57.00   1.0000   10.0000
omega____ theta____ kappa____ phi______ frames
    -      -16.7069 -178.0000  -60.0000 55

#__ type_ start__ end____ width___ exp.time_
 10 omega  -71.00   75.00   1.0000   10.0000
omega____ theta____ kappa____ phi______ frames
    -       16.4725  -19.0000 -150.0000 146

#__ type_ start__ end____ width___ exp.time_
 11 omega  -20.00   62.00   1.0000   10.0000
omega____ theta____ kappa____ phi______ frames
    -       16.4725  -99.0000   90.0000 82
;
_diffrn_measurement_device 'four-circle diffractometer'
_diffrn_measurement_device_type 'SuperNova, Dual, Cu at zero, AtlasS2'
_diffrn_measurement_method '\w scans'
_diffrn_orient_matrix_UB_11 0.0350451000
_diffrn_orient_matrix_UB_12 -0.0366682000
_diffrn_orient_matrix_UB_13 0.0309585000
_diffrn_orient_matrix_UB_21 0.0618024000
_diffrn_orient_matrix_UB_22 0.0386344000
_diffrn_orient_matrix_UB_23 -0.0129982000
_diffrn_orient_matrix_UB_31 0.0098835000
_diffrn_orient_matrix_UB_32 0.0400324000
_diffrn_orient_matrix_UB_33 0.0535657000
_diffrn_radiation_monochromator mirror
_diffrn_radiation_probe x-ray
_diffrn_radiation_type MoK\a
_diffrn_radiation_wavelength 0.71073
_diffrn_reflns_av_R_equivalents 0.0482
_diffrn_reflns_av_unetI/netI 0.0686
_diffrn_reflns_Laue_measured_fraction_full 0.998
_diffrn_reflns_Laue_measured_fraction_max 0.905
_diffrn_reflns_limit_h_max 13
_diffrn_reflns_limit_h_min -13
_diffrn_reflns_limit_k_max 15
_diffrn_reflns_limit_k_min -15
_diffrn_reflns_limit_l_max 15
_diffrn_reflns_limit_l_min -15
_diffrn_reflns_number 28373
_diffrn_reflns_point_group_measured_fraction_full 0.998
_diffrn_reflns_point_group_measured_fraction_max 0.905
_diffrn_reflns_theta_full 25.242
_diffrn_reflns_theta_max 29.269
_diffrn_reflns_theta_min 3.391
_diffrn_source 'SuperNova (Mo) X-ray Source'
_exptl_absorpt_coefficient_mu 0.904
_exptl_absorpt_correction_T_max 1.00000
_exptl_absorpt_correction_T_min 0.90053
_exptl_absorpt_correction_type multi-scan
_exptl_absorpt_process_details
;
CrysAlisPro, Agilent Technologies,
Version 1.171.37.35 (release 13-08-2014 CrysAlis171 .NET)
(compiled Aug 13 2014,18:06:01)
Empirical absorption correction using spherical harmonics,
 implemented in SCALE3 ABSPACK scaling algorithm.
;
_exptl_crystal_colour brown
_exptl_crystal_colour_primary brown
_exptl_crystal_density_diffrn 1.481
_exptl_crystal_F_000 570
_exptl_crystal_size_max 0.18
_exptl_crystal_size_mid 0.09
_exptl_crystal_size_min 0.05
_refine_diff_density_max 0.887
_refine_diff_density_min -0.509
_refine_diff_density_rms 0.090
_refine_ls_extinction_method none
_refine_ls_goodness_of_fit_ref 1.042
_refine_ls_hydrogen_treatment constr
_refine_ls_matrix_type full
_refine_ls_number_parameters 300
_refine_ls_number_reflns 6263
_refine_ls_number_restraints 1
_refine_ls_restrained_S_all 1.042
_refine_ls_R_factor_all 0.0525
_refine_ls_R_factor_gt 0.0391
_refine_ls_shift/su_max 0.000
_refine_ls_shift/su_mean 0.000
_refine_ls_structure_factor_coef Fsqd
_refine_ls_weighting_details 'w=1/[\s^2^(Fo^2^)+(0.0477P)^2^+0.7671P] where P=(Fo^2^+2Fc^2^)/3'
_refine_ls_weighting_scheme calc
_refine_ls_wR_factor_gt 0.0942
_refine_ls_wR_factor_ref 0.1018
_reflns_Friedel_coverage 0.000
_reflns_number_gt 5128
_reflns_number_total 6263
_reflns_threshold_expression 'I > 2\s(I)'
_cod_data_source_file c7nj01556a2.cif
_cod_data_source_block apl14de
_cod_database_code 7056492
_shelxl_version_number 2014/6
_shelx_space_group_comment
;
The symmetry employed for this shelxl refinement is uniquely defined
by the following loop, which should always be used as a source of
symmetry information in preference to the above space-group names.
They are only intended as comments.
;
_reflns_odcompleteness_completeness 99.79
_reflns_odcompleteness_iscentric 1
_reflns_odcompleteness_theta 26.32
_olex2_refinement_description
;
1. Fixed Uiso
 At 1.2 times of:
  All C(H) groups, All C(H,H) groups, All N(H,H) groups
 At 1.5 times of:
  All C(H,H,H) groups
2. Restrained distances
 O2-C9B
 1.4 with sigma of 0.001
3. Uiso/Uaniso restraints and constraints
Uanis(C9B) = Uanis(C9A)
4. Others
 Fixed Sof: C9A(0.75) H9AA(0.75) H9AB(0.75) H9AC(0.75) C1C(0.5) C1D(0.5)
 C0AA(0.5) C1AA(0.5) C1(0.5) C2(0.5) C9B(0.25) H9BA(0.25) H9BB(0.25) H9BC(0.25)
5.a Secondary CH2 refined with riding coordinates:
 C22(H22A,H22B)
5.b Aromatic/amide H refined with riding coordinates:
 C2AA(H2AA), C3(H3), C4(H4), C5(H5), C11(H11), C12(H12), C13(H13), C14(H14),
 C15(H15), C17(H17), C18(H18), C19(H19), C20(H20), C21(H21)
5.c X=CH2 refined with riding coordinates:
 N3(H3A,H3B)
5.d Idealised Me refined as rotating group:
 C9A(H9AA,H9AB,H9AC), C9B(H9BA,H9BB,H9BC)
;
_olex2_submission_special_instructions 'No special instructions were received'

loop_
_space_group_symop_id
_space_group_symop_operation_xyz
1 'x, y, z'
2 '-x, -y, -z'

loop_
_atom_site_label
_atom_site_type_symbol
_atom_site_fract_x
_atom_site_fract_y
_atom_site_fract_z
_atom_site_U_iso_or_equiv
_atom_site_adp_type
_atom_site_occupancy
_atom_site_site_symmetry_order
_atom_site_calc_flag
_atom_site_refinement_flags_posn
_atom_site_refinement_flags_occupancy
_atom_site_disorder_assembly
_atom_site_disorder_group
Pd1 Pd -0.09854(2) 0.71087(2) 0.84280(2) 0.02962(9) Uani 1 1 d . . . .
S1 S 0.07765(8) 0.64038(8) 0.83658(7) 0.0410(2) Uani 1 1 d . . . .
P1 P -0.03934(8) 0.79910(7) 1.03544(6) 0.02833(16) Uani 1 1 d . . . .
O1 O -0.2587(2) 0.7728(2) 0.84311(19) 0.0438(5) Uani 1 1 d . . . .
O2 O -0.4617(3) 0.8349(3) 0.8930(2) 0.0653(8) Uani 1 1 d D . . .
N1 N -0.1599(2) 0.6301(2) 0.6717(2) 0.0302(5) Uani 1 1 d . . . .
N2 N -0.0824(3) 0.5707(3) 0.6171(2) 0.0388(6) Uani 1 1 d . . . .
N3 N 0.1070(3) 0.5094(3) 0.6484(3) 0.0585(9) Uani 1 1 d . . . .
H3A H 0.0869 0.4727 0.5765 0.070 Uiso 1 1 calc R . . .
H3B H 0.1787 0.5077 0.6945 0.070 Uiso 1 1 calc R . . .
C2AA C -0.2710(3) 0.6304(3) 0.6072(3) 0.0364(7) Uani 1 1 d . . . .
H2AA H -0.2877 0.5939 0.5286 0.044 Uiso 1 1 calc R . . .
C3AA C -0.3727(3) 0.6804(3) 0.6422(3) 0.0347(7) Uani 1 1 d . . . .
C3 C -0.4900(3) 0.6617(3) 0.5561(3) 0.0441(8) Uani 1 1 d . . . .
H3 H -0.4949 0.6232 0.4802 0.053 Uiso 1 1 calc R . . .
C4 C -0.5960(4) 0.6981(4) 0.5804(3) 0.0518(9) Uani 1 1 d . . . .
H4 H -0.6717 0.6854 0.5217 0.062 Uiso 1 1 calc R . . .
C5 C -0.5903(4) 0.7550(4) 0.6946(3) 0.0512(9) Uani 1 1 d . . . .
H5 H -0.6636 0.7780 0.7126 0.061 Uiso 1 1 calc R . . .
C6 C -0.4769(3) 0.7770(3) 0.7802(3) 0.0423(8) Uani 1 1 d . . . .
C7 C -0.3639(3) 0.7424(3) 0.7565(3) 0.0343(7) Uani 1 1 d . . . .
C8 C 0.0266(3) 0.5690(3) 0.6885(3) 0.0391(7) Uani 1 1 d . . . .
C9A C -0.5722(6) 0.8495(7) 0.9352(6) 0.088(2) Uani 0.75 1 d . P A 1
H9AA H -0.6060 0.9067 0.8910 0.132 Uiso 0.75 1 calc GR P A 1
H9AB H -0.5465 0.8825 1.0180 0.132 Uiso 0.75 1 calc GR P A 1
H9AC H -0.6414 0.7696 0.9260 0.132 Uiso 0.75 1 calc GR P A 1
C10 C -0.1689(3) 0.7217(3) 1.1182(3) 0.0325(6) Uani 1 1 d . . . .
C11 C -0.2616(4) 0.6063(3) 1.0719(3) 0.0499(9) Uani 1 1 d . . . .
H11 H -0.2557 0.5676 0.9993 0.060 Uiso 1 1 calc R . . .
C12 C -0.3633(4) 0.5476(4) 1.1324(3) 0.0599(11) Uani 1 1 d . . . .
H12 H -0.4245 0.4696 1.1005 0.072 Uiso 1 1 calc R . . .
C13 C -0.3737(4) 0.6039(4) 1.2383(4) 0.0589(10) Uani 1 1 d . . . .
H13 H -0.4436 0.5659 1.2777 0.071 Uiso 1 1 calc R . . .
C14 C -0.2812(5) 0.7160(4) 1.2861(4) 0.0674(12) Uani 1 1 d . . . .
H14 H -0.2864 0.7531 1.3597 0.081 Uiso 1 1 calc R . . .
C15 C -0.1797(4) 0.7753(3) 1.2269(3) 0.0543(10) Uani 1 1 d . . . .
H15 H -0.1178 0.8524 1.2606 0.065 Uiso 1 1 calc R . . .
C16 C 0.1190(3) 0.7987(3) 1.1239(3) 0.0321(6) Uani 1 1 d . . . .
C17 C 0.1359(4) 0.6833(3) 1.1410(3) 0.0483(8) Uani 1 1 d . . . .
H17 H 0.0682 0.6098 1.1064 0.058 Uiso 1 1 calc R . . .
C18 C 0.2529(4) 0.6770(4) 1.2091(4) 0.0630(11) Uani 1 1 d . . . .
H18 H 0.2630 0.5991 1.2212 0.076 Uiso 1 1 calc R . . .
C19 C 0.3543(4) 0.7844(4) 1.2593(4) 0.0628(11) Uani 1 1 d . . . .
H19 H 0.4330 0.7794 1.3049 0.075 Uiso 1 1 calc R . . .
C20 C 0.3395(4) 0.8986(4) 1.2420(4) 0.0616(11) Uani 1 1 d . . . .
H20 H 0.4080 0.9715 1.2765 0.074 Uiso 1 1 calc R . . .
C21 C 0.2221(4) 0.9066(3) 1.1726(3) 0.0471(8) Uani 1 1 d . . . .
H21 H 0.2134 0.9848 1.1593 0.057 Uiso 1 1 calc R . . .
C22 C -0.0412(3) 0.9619(3) 1.0426(2) 0.0309(6) Uani 1 1 d . . . .
H22A H -0.1341 0.9620 1.0233 0.037 Uiso 1 1 calc R . . .
H22B H -0.0052 1.0025 1.1235 0.037 Uiso 1 1 calc R . . .
C1C C -0.0143(15) 0.9250(10) 0.5713(10) 0.075(3) Uiso 0.5 1 d . P . .
C1D C -0.1424(16) 0.9679(15) 0.5575(14) 0.115(4) Uiso 0.5 1 d . P . .
C0AA C 0.1817(13) 0.9373(11) 0.5206(11) 0.095(3) Uiso 0.5 1 d . P . .
C1AA C 0.0946(13) 0.9652(12) 0.5069(12) 0.100(4) Uiso 0.5 1 d . P . .
C1 C 0.0627(15) 0.9023(12) 0.5834(12) 0.099(4) Uiso 0.5 1 d . P . .
C2 C -0.0722(11) 0.9385(8) 0.5693(7) 0.052(2) Uiso 0.5 1 d . P . .
C9B C -0.5150(19) 0.7744(15) 0.9861(11) 0.088(2) Uani 0.25 1 d D P A 2
H9BA H -0.6115 0.7554 0.9712 0.132 Uiso 0.25 1 calc GR P A 2
H9BB H -0.4775 0.8285 1.0598 0.132 Uiso 0.25 1 calc GR P A 2
H9BC H -0.4925 0.6980 0.9911 0.132 Uiso 0.25 1 calc GR P A 2

loop_
_atom_site_aniso_label
_atom_site_aniso_U_11
_atom_site_aniso_U_22
_atom_site_aniso_U_33
_atom_site_aniso_U_23
_atom_site_aniso_U_13
_atom_site_aniso_U_12
Pd1 0.03403(14) 0.02864(13) 0.02448(12) -0.00186(9) 0.00491(9) 0.00856(9)
S1 0.0393(4) 0.0511(5) 0.0332(4) -0.0052(4) 0.0029(3) 0.0188(4)
P1 0.0319(4) 0.0259(4) 0.0248(3) -0.0001(3) 0.0051(3) 0.0061(3)
O1 0.0440(13) 0.0526(14) 0.0338(11) -0.0123(10) -0.0022(10) 0.0222(11)
O2 0.0474(15) 0.084(2) 0.0556(16) -0.0270(14) 0.0142(12) 0.0124(14)
N1 0.0328(13) 0.0303(12) 0.0262(12) -0.0011(10) 0.0051(10) 0.0092(10)
N2 0.0453(16) 0.0459(15) 0.0290(13) -0.0046(11) 0.0095(11) 0.0205(13)
N3 0.0535(19) 0.086(2) 0.0428(16) -0.0146(16) 0.0031(14) 0.0401(18)
C2AA 0.0427(18) 0.0384(16) 0.0250(14) -0.0012(12) 0.0067(13) 0.0091(14)
C3AA 0.0348(16) 0.0342(16) 0.0325(15) 0.0047(12) 0.0054(12) 0.0071(13)
C3 0.0400(19) 0.054(2) 0.0353(17) 0.0018(15) 0.0034(14) 0.0120(16)
C4 0.039(2) 0.065(2) 0.048(2) 0.0026(18) -0.0005(15) 0.0163(17)
C5 0.0348(19) 0.058(2) 0.060(2) -0.0026(18) 0.0101(16) 0.0153(16)
C6 0.0363(18) 0.0410(18) 0.0455(18) -0.0037(15) 0.0105(14) 0.0064(14)
C7 0.0360(17) 0.0297(15) 0.0339(15) 0.0014(12) 0.0059(13) 0.0061(13)
C8 0.0414(18) 0.0430(18) 0.0330(16) -0.0036(13) 0.0070(13) 0.0151(15)
C9A 0.058(4) 0.114(6) 0.084(4) -0.042(4) 0.018(3) 0.023(3)
C10 0.0342(16) 0.0318(15) 0.0301(14) 0.0054(12) 0.0050(12) 0.0084(12)
C11 0.057(2) 0.046(2) 0.0335(17) 0.0026(15) 0.0073(15) -0.0018(17)
C12 0.049(2) 0.061(2) 0.052(2) 0.0147(19) 0.0045(18) -0.0079(18)
C13 0.047(2) 0.072(3) 0.060(2) 0.025(2) 0.0225(19) 0.013(2)
C14 0.086(3) 0.065(3) 0.058(2) 0.008(2) 0.041(2) 0.019(2)
C15 0.069(3) 0.045(2) 0.0414(19) -0.0037(16) 0.0213(18) 0.0027(18)
C16 0.0341(16) 0.0343(15) 0.0274(14) 0.0041(12) 0.0053(12) 0.0102(13)
C17 0.047(2) 0.0387(18) 0.053(2) 0.0064(16) -0.0007(16) 0.0085(15)
C18 0.065(3) 0.054(2) 0.074(3) 0.021(2) 0.002(2) 0.027(2)
C19 0.048(2) 0.074(3) 0.066(3) 0.023(2) -0.0026(19) 0.022(2)
C20 0.044(2) 0.056(2) 0.070(3) 0.008(2) -0.0113(19) 0.0038(18)
C21 0.045(2) 0.0402(18) 0.050(2) 0.0093(15) -0.0026(15) 0.0073(15)
C22 0.0382(16) 0.0276(14) 0.0269(14) -0.0005(11) 0.0043(12) 0.0118(12)
C9B 0.058(4) 0.114(6) 0.084(4) -0.042(4) 0.018(3) 0.023(3)

loop_
_atom_type_symbol
_atom_type_description
_atom_type_scat_dispersion_real
_atom_type_scat_dispersion_imag
_atom_type_scat_source
C C 0.0033 0.0016 'International Tables Vol C Tables 4.2.6.8 and 6.1.1.4'
H H 0.0000 0.0000 'International Tables Vol C Tables 4.2.6.8 and 6.1.1.4'
N N 0.0061 0.0033 'International Tables Vol C Tables 4.2.6.8 and 6.1.1.4'
O O 0.0106 0.0060 'International Tables Vol C Tables 4.2.6.8 and 6.1.1.4'
P P 0.1023 0.0942 'International Tables Vol C Tables 4.2.6.8 and 6.1.1.4'
Pd Pd -0.9988 1.0072 'International Tables Vol C Tables 4.2.6.8 and 6.1.1.4'
S S 0.1246 0.1234 'International Tables Vol C Tables 4.2.6.8 and 6.1.1.4'

loop_
_geom_angle_atom_site_label_1
_geom_angle_atom_site_label_2
_geom_angle_atom_site_label_3
_geom_angle
_geom_angle_site_symmetry_1
_geom_angle_site_symmetry_3
S1 Pd1 P1 97.58(3) . .
O1 Pd1 S1 178.29(6) . .
O1 Pd1 P1 84.12(6) . .
O1 Pd1 N1 93.85(9) . .
N1 Pd1 S1 84.47(7) . .
N1 Pd1 P1 177.52(7) . .
C8 S1 Pd1 96.51(11) . .
C10 P1 Pd1 109.35(10) . .
C10 P1 C16 104.94(14) . .
C10 P1 C22 104.63(13) . .
C16 P1 Pd1 119.94(10) . .
C16 P1 C22 107.74(14) . .
C22 P1 Pd1 109.15(9) . .
C7 O1 Pd1 124.25(19) . .
C6 O2 C9A 119.9(4) . .
C6 O2 C9B 124.2(8) . .
N2 N1 Pd1 120.95(19) . .
C2AA N1 Pd1 123.0(2) . .
C2AA N1 N2 116.1(2) . .
C8 N2 N1 113.3(2) . .
H3A N3 H3B 120.0 . .
C8 N3 H3A 120.0 . .
C8 N3 H3B 120.0 . .
N1 C2AA H2AA 116.1 . .
N1 C2AA C3AA 127.8(3) . .
C3AA C2AA H2AA 116.1 . .
C3 C3AA C2AA 116.7(3) . .
C3 C3AA C7 118.8(3) . .
C7 C3AA C2AA 124.5(3) . .
C3AA C3 H3 118.9 . .
C4 C3 C3AA 122.2(3) . .
C4 C3 H3 118.9 . .
C3 C4 H4 120.3 . .
C3 C4 C5 119.4(3) . .
C5 C4 H4 120.3 . .
C4 C5 H5 119.9 . .
C6 C5 C4 120.2(3) . .
C6 C5 H5 119.9 . .
O2 C6 C5 124.0(3) . .
O2 C6 C7 114.4(3) . .
C5 C6 C7 121.6(3) . .
O1 C7 C3AA 125.8(3) . .
O1 C7 C6 116.4(3) . .
C6 C7 C3AA 117.8(3) . .
N2 C8 S1 124.7(2) . .
N2 C8 N3 119.3(3) . .
N3 C8 S1 116.0(3) . .
O2 C9A H9AA 109.5 . .
O2 C9A H9AB 109.5 . .
O2 C9A H9AC 109.5 . .
H9AA C9A H9AB 109.5 . .
H9AA C9A H9AC 109.5 . .
H9AB C9A H9AC 109.5 . .
C11 C10 P1 120.1(2) . .
C15 C10 P1 122.0(2) . .
C15 C10 C11 117.9(3) . .
C10 C11 H11 119.6 . .
C10 C11 C12 120.8(3) . .
C12 C11 H11 119.6 . .
C11 C12 H12 119.9 . .
C13 C12 C11 120.2(4) . .
C13 C12 H12 119.9 . .
C12 C13 H13 120.2 . .
C14 C13 C12 119.5(4) . .
C14 C13 H13 120.2 . .
C13 C14 H14 119.6 . .
C13 C14 C15 120.9(4) . .
C15 C14 H14 119.6 . .
C10 C15 H15 119.7 . .
C14 C15 C10 120.7(3) . .
C14 C15 H15 119.7 . .
C17 C16 P1 117.5(2) . .
C21 C16 P1 123.4(2) . .
C21 C16 C17 119.1(3) . .
C16 C17 H17 119.9 . .
C18 C17 C16 120.2(3) . .
C18 C17 H17 119.9 . .
C17 C18 H18 119.7 . .
C19 C18 C17 120.6(4) . .
C19 C18 H18 119.7 . .
C18 C19 H19 120.1 . .
C20 C19 C18 119.8(4) . .
C20 C19 H19 120.1 . .
C19 C20 H20 119.8 . .
C19 C20 C21 120.3(4) . .
C21 C20 H20 119.8 . .
C16 C21 C20 120.0(3) . .
C16 C21 H21 120.0 . .
C20 C21 H21 120.0 . .
P1 C22 H22A 109.0 . .
P1 C22 H22B 109.0 . .
C22 C22 P1 113.1(2) 2_577 .
C22 C22 H22A 109.0 2_577 .
C22 C22 H22B 109.0 2_577 .
H22A C22 H22B 107.8 . .
C1D C1C C1AA 37.3(7) . 2_576
C1AA C1C C1D 125.4(11) . .
C1AA C1C C1AA 88.1(9) . 2_576
C1 C1C C1D 176.9(16) . .
C1 C1C C1AA 143.4(15) . 2_576
C1 C1C C1AA 55.7(12) . .
C2 C1C C1D 6.5(13) . .
C2 C1C C1AA 131.8(19) . .
C2 C1C C1AA 43.8(13) . 2_576
C2 C1C C1 172(2) . .
C0AA C1D C1C 130.3(12) 2_576 .
C1AA C1D C1C 87.6(13) 2_576 .
C1AA C1D C0AA 42.8(9) 2_576 2_576
C2 C1D C1C 4.9(10) . .
C2 C1D C0AA 135.2(18) . 2_576
C2 C1D C1AA 92.5(17) . 2_576
C1AA C0AA C1D 48.1(11) . 2_576
C1AA C0AA C1 51.9(11) . .
C1 C0AA C1D 99.7(11) . 2_576
C1C C1AA C1C 91.9(9) . 2_576
C1C C1AA C2 110.0(10) . 2_576
C1C C1AA C2 14.9(6) . .
C1C C1AA C2 77.0(6) 2_576 .
C1D C1AA C1C 55.1(10) 2_576 2_576
C1D C1AA C1C 146.8(15) 2_576 .
C1D C1AA C1 170.7(17) 2_576 .
C1D C1AA C2 36.9(9) 2_576 2_576
C1D C1AA C2 132.0(13) 2_576 .
C0AA C1AA C1C 123.6(16) . .
C0AA C1AA C1C 144.2(15) . 2_576
C0AA C1AA C1D 89.2(16) . 2_576
C0AA C1AA C1 84.1(14) . .
C0AA C1AA C2 126.0(16) . 2_576
C0AA C1AA C2 138.5(14) . .
C1 C1AA C1C 39.5(8) . .
C1 C1AA C1C 131.1(12) . 2_576
C1 C1AA C2 54.4(9) . .
C1 C1AA C2 148.9(14) . 2_576
C2 C1AA C1C 18.2(5) 2_576 2_576
C2 C1AA C2 95.2(8) 2_576 .
C1C C1 C0AA 128.8(16) . .
C1C C1 C1AA 84.8(15) . .
C1C C1 C2 3.3(10) . .
C0AA C1 C2 132.0(11) . .
C1AA C1 C0AA 44.0(8) . .
C1AA C1 C2 88.0(11) . .
C1C C2 C1D 169(2) . .
C1C C2 C1AA 118.0(17) . 2_576
C1C C2 C1AA 33.3(14) . .
C1C C2 C1 4.5(14) . .
C1D C2 C1AA 135.4(14) . .
C1D C2 C1AA 50.7(12) . 2_576
C1D C2 C1 172.5(15) . .
C1AA C2 C1AA 84.8(8) 2_576 .
C1AA C2 C1 122.1(9) 2_576 .
C1 C2 C1AA 37.6(6) . .
O2 C9B H9BA 109.5 . .
O2 C9B H9BB 109.5 . .
O2 C9B H9BC 109.5 . .
H9BA C9B H9BB 109.5 . .
H9BA C9B H9BC 109.5 . .
H9BB C9B H9BC 109.5 . .

loop_
_geom_bond_atom_site_label_1
_geom_bond_atom_site_label_2
_geom_bond_distance
_geom_bond_site_symmetry_2
Pd1 S1 2.2330(8) .
Pd1 P1 2.2671(7) .
Pd1 O1 2.008(2) .
Pd1 N1 2.023(2) .
S1 C8 1.755(3) .
P1 C10 1.818(3) .
P1 C16 1.818(3) .
P1 C22 1.831(3) .
O1 C7 1.312(4) .
O2 C6 1.368(4) .
O2 C9A 1.373(6) .
O2 C9B 1.3996(10) .
N1 N2 1.385(3) .
N1 C2AA 1.287(4) .
N2 C8 1.312(4) .
N3 H3A 0.8600 .
N3 H3B 0.8600 .
N3 C8 1.337(4) .
C2AA H2AA 0.9300 .
C2AA C3AA 1.442(4) .
C3AA C3 1.411(4) .
C3AA C7 1.415(4) .
C3 H3 0.9300 .
C3 C4 1.357(5) .
C4 H4 0.9300 .
C4 C5 1.398(5) .
C5 H5 0.9300 .
C5 C6 1.373(5) .
C6 C7 1.414(4) .
C9A H9AA 0.9600 .
C9A H9AB 0.9600 .
C9A H9AC 0.9600 .
C10 C11 1.381(4) .
C10 C15 1.378(4) .
C11 H11 0.9300 .
C11 C12 1.387(5) .
C12 H12 0.9300 .
C12 C13 1.361(6) .
C13 H13 0.9300 .
C13 C14 1.359(6) .
C14 H14 0.9300 .
C14 C15 1.377(5) .
C15 H15 0.9300 .
C16 C17 1.383(4) .
C16 C21 1.377(4) .
C17 H17 0.9300 .
C17 C18 1.380(5) .
C18 H18 0.9300 .
C18 C19 1.370(6) .
C19 H19 0.9300 .
C19 C20 1.362(6) .
C20 H20 0.9300 .
C20 C21 1.396(5) .
C21 H21 0.9300 .
C22 C22 1.536(6) 2_577
C22 H22A 0.9700 .
C22 H22B 0.9700 .
C1C C1D 1.553(18) .
C1C C1AA 1.893(18) 2_576
C1C C1AA 1.432(17) .
C1C C1 0.915(15) .
C1C C2 0.669(12) .
C1D C0AA 1.54(2) 2_576
C1D C1AA 1.149(17) 2_576
C1D C2 0.891(15) .
C0AA C1D 1.54(2) 2_576
C0AA C1AA 1.049(15) .
C0AA C1 1.502(18) .
C1AA C1C 1.893(18) 2_576
C1AA C1D 1.149(17) 2_576
C1AA C1 1.188(16) .
C1AA C2 1.943(16) .
C1AA C2 1.485(16) 2_576
C1 C2 1.580(16) .
C2 C1AA 1.485(16) 2_576
C9B H9BA 0.9600 .
C9B H9BB 0.9600 .
C9B H9BC 0.9600 .
